data_4060909
loop_
_publ_author_name
'Liang, Lan-Chang'
'Chien, Pin-Shu'
'Lin, Jia-Ming'
'Huang, Mei-Hui'
'Huang, Yu-Lun'
'Liao, Ju-Hsiou'

_publ_section_title
;
 Amido Pincer Complexes of Nickel(II): Synthesis, Structure, and Reactivity
;
_journal_coden_ASTM ORGND7
_journal_issue 6
_journal_name_full Organometallics
_journal_page_first 1399
_journal_page_last 1411
_journal_paper_doi 10.1021/om050943a
_journal_volume 25
_journal_year 2006
_chemical_formula_moiety 'C40 H62 Li1 N1 O1 P2'
_chemical_formula_sum 'C40 H62 Li N O P2'
_chemical_formula_weight 641.79
_space_group_IT_number 2
_symmetry_cell_setting triclinic
_symmetry_space_group_name_Hall '-P 1'
_symmetry_space_group_name_H-M 'P -1'
_cell_angle_alpha 82.5160(10)
_cell_angle_beta 76.7630(10)
_cell_angle_gamma 63.9670(10)
_cell_formula_units_Z 2
_cell_length_a 10.28900(10)
_cell_length_b 10.9240(2)
_cell_length_c 19.3070(3)
_cell_measurement_temperature 200(2)
_cell_volume 1896.98(5)
_diffrn_ambient_temperature 200(2)
_exptl_crystal_density_diffrn 1.124
_cod_duplicate_entry 4074863
_cod_database_code 4060909

loop_
_symmetry_equiv_pos_as_xyz
'x, y, z'
'-x, -y, -z'

loop_
_atom_site_label
_atom_site_type_symbol
_atom_site_fract_x
_atom_site_fract_y
_atom_site_fract_z
_atom_site_U_iso_or_equiv
_atom_site_adp_type
_atom_site_occupancy
_atom_site_symmetry_multiplicity
_atom_site_calc_flag
_atom_site_refinement_flags
_atom_site_disorder_assembly
_atom_site_disorder_group
P1 P 0.68190(5) 0.02970(5) 0.18621(2) 0.02749(15) Uani 1 1 d . . .
P2 P 0.21037(5) 0.19604(5) 0.33949(2) 0.02624(15) Uani 1 1 d . . .
O1 O 0.3132(2) 0.27614(19) 0.15036(9) 0.0666(5) Uani 1 1 d . . .
N1 N 0.44004(16) -0.04522(15) 0.25541(8) 0.0279(3) Uani 1 1 d . . .
C1 C 0.7802(2) 0.0770(2) 0.10104(10) 0.0332(4) Uani 1 1 d . . .
H1 H 0.8683 -0.0011 0.0833 0.040 Uiso 1 1 d R . .
C2 C 0.6808(2) 0.1272(2) 0.04595(11) 0.0427(5) Uani 1 1 d . . .
H2A H 0.6619 0.0540 0.0350 0.051 Uiso 1 1 d R . .
H2B H 0.5894 0.2005 0.0653 0.051 Uiso 1 1 d R . .
C3 C 0.7503(3) 0.1807(3) -0.02272(12) 0.0556(7) Uani 1 1 d . . .
H3A H 0.8401 0.1070 -0.0433 0.067 Uiso 1 1 d R . .
H3B H 0.6844 0.2148 -0.0558 0.067 Uiso 1 1 d R . .
C4 C 0.7904(3) 0.2913(3) -0.00804(14) 0.0626(7) Uani 1 1 d . . .
H4A H 0.8384 0.3193 -0.0516 0.075 Uiso 1 1 d R . .
H4B H 0.7011 0.3674 0.0107 0.075 Uiso 1 1 d R . .
C5 C 0.8904(3) 0.2432(3) 0.04575(13) 0.0534(6) Uani 1 1 d . . .
H5A H 0.9805 0.1686 0.0263 0.064 Uiso 1 1 d R . .
H5B H 0.9116 0.3153 0.0561 0.064 Uiso 1 1 d R . .
C6 C 0.8228(3) 0.1889(2) 0.11457(11) 0.0437(5) Uani 1 1 d . . .
H6A H 0.7355 0.2635 0.1364 0.052 Uiso 1 1 d R . .
H6B H 0.8924 0.1538 0.1458 0.052 Uiso 1 1 d R . .
C7 C 0.8227(2) -0.04220(19) 0.24357(10) 0.0307(4) Uani 1 1 d . . .
H7 H 0.8328 0.0367 0.2535 0.037 Uiso 1 1 d R . .
C8 C 0.9732(3) -0.1497(3) 0.21159(14) 0.0542(6) Uani 1 1 d . . .
H8A H 0.9631 -0.2287 0.2019 0.065 Uiso 1 1 d R . .
H8B H 1.0132 -0.1141 0.1682 0.065 Uiso 1 1 d R . .
C9 C 1.0791(3) -0.1924(3) 0.26325(17) 0.0662(8) Uani 1 1 d . . .
H9A H 1.1714 -0.2635 0.2428 0.079 Uiso 1 1 d R . .
H9B H 1.0946 -0.1153 0.2714 0.079 Uiso 1 1 d R . .
C10 C 1.0182(4) -0.2443(3) 0.33348(19) 0.0768(10) Uani 1 1 d . . .
H10A H 1.0090 -0.3255 0.3267 0.092 Uiso 1 1 d R . .
H10B H 1.0848 -0.2647 0.3654 0.092 Uiso 1 1 d R . .
C11 C 0.8675(3) -0.1379(3) 0.36604(14) 0.0632(8) Uani 1 1 d . . .
H11A H 0.8277 -0.1751 0.4089 0.076 Uiso 1 1 d R . .
H11B H 0.8774 -0.0595 0.3770 0.076 Uiso 1 1 d R . .
C12 C 0.7602(3) -0.0932(3) 0.31478(11) 0.0461(6) Uani 1 1 d . . .
H12A H 0.6690 -0.0209 0.3352 0.055 Uiso 1 1 d R . .
H12B H 0.7426 -0.1695 0.3075 0.055 Uiso 1 1 d R . .
C13 C 0.6617(2) -0.11909(18) 0.16500(9) 0.0280(4) Uani 1 1 d . . .
C14 C 0.7604(2) -0.2105(2) 0.11249(10) 0.0355(5) Uani 1 1 d . . .
H14 H 0.8453 -0.1976 0.0866 0.043 Uiso 1 1 d R . .
C15 C 0.7393(3) -0.3199(2) 0.09662(11) 0.0417(5) Uani 1 1 d . . .
H15 H 0.8107 -0.3825 0.0614 0.050 Uiso 1 1 d R . .
C16 C 0.6142(3) -0.3351(2) 0.13240(11) 0.0410(5) Uani 1 1 d . . .
H16 H 0.5956 -0.4082 0.1210 0.049 Uiso 1 1 d R . .
C17 C 0.5150(2) -0.2473(2) 0.18426(11) 0.0365(5) Uani 1 1 d . . .
H17 H 0.4287 -0.2593 0.2084 0.044 Uiso 1 1 d R . .
C18 C 0.5367(2) -0.13843(18) 0.20451(9) 0.0276(4) Uani 1 1 d . . .
C19 C 0.36799(19) -0.08413(18) 0.31733(9) 0.0254(4) Uani 1 1 d . . .
C20 C 0.4082(2) -0.22107(19) 0.34324(10) 0.0313(4) Uani 1 1 d . . .
H20 H 0.4900 -0.2935 0.3166 0.038 Uiso 1 1 d R . .
C21 C 0.3346(2) -0.2547(2) 0.40634(11) 0.0340(4) Uani 1 1 d . . .
H21 H 0.3628 -0.3484 0.4218 0.041 Uiso 1 1 d R . .
C22 C 0.2187(2) -0.1557(2) 0.44896(11) 0.0357(5) Uani 1 1 d . . .
H22 H 0.1674 -0.1828 0.4917 0.043 Uiso 1 1 d R . .
C23 C 0.1814(2) -0.0208(2) 0.42720(10) 0.0324(4) Uani 1 1 d . . .
H23 H 0.1057 0.0512 0.4565 0.039 Uiso 1 1 d R . .
C24 C 0.25216(19) 0.01747(18) 0.36317(10) 0.0270(4) Uani 1 1 d . . .
C25 C 0.0058(2) 0.28748(18) 0.34674(10) 0.0290(4) Uani 1 1 d . . .
H25 H -0.0336 0.3162 0.3950 0.035 Uiso 1 1 d R . .
C26 C -0.0660(2) 0.2023(2) 0.32916(12) 0.0376(5) Uani 1 1 d . . .
H26A H -0.0246 0.1715 0.2814 0.045 Uiso 1 1 d R . .
H26B H -0.0484 0.1251 0.3618 0.045 Uiso 1 1 d R . .
C27 C -0.2322(2) 0.2863(2) 0.33568(14) 0.0472(6) Uani 1 1 d . . .
H27A H -0.2744 0.2321 0.3224 0.057 Uiso 1 1 d R . .
H27B H -0.2756 0.3130 0.3840 0.057 Uiso 1 1 d R . .
C28 C -0.2681(3) 0.4134(2) 0.28777(14) 0.0481(6) Uani 1 1 d . . .
H28A H -0.2312 0.3879 0.2390 0.058 Uiso 1 1 d R . .
H28B H -0.3729 0.4667 0.2950 0.058 Uiso 1 1 d R . .
C29 C -0.1952(2) 0.4999(2) 0.30214(13) 0.0442(5) Uani 1 1 d . . .
H29A H -0.2130 0.5765 0.2690 0.053 Uiso 1 1 d R . .
H29B H -0.2368 0.5319 0.3497 0.053 Uiso 1 1 d R . .
C30 C -0.0296(2) 0.41528(19) 0.29725(12) 0.0382(5) Uani 1 1 d . . .
H30A H 0.0120 0.4712 0.3092 0.046 Uiso 1 1 d R . .
H30B H 0.0122 0.3879 0.2489 0.046 Uiso 1 1 d R . .
C31 C 0.2407(2) 0.25125(18) 0.41936(10) 0.0281(4) Uani 1 1 d . . .
H31 H 0.1862 0.2247 0.4610 0.034 Uiso 1 1 d R . .
C32 C 0.1900(2) 0.40556(19) 0.41903(10) 0.0324(4) Uani 1 1 d . . .
H32A H 0.2397 0.4329 0.3758 0.039 Uiso 1 1 d R . .
H32B H 0.0856 0.4502 0.4209 0.039 Uiso 1 1 d R . .
C33 C 0.2266(2) 0.4470(2) 0.48195(11) 0.0376(5) Uani 1 1 d . . .
H33A H 0.1971 0.5436 0.4802 0.045 Uiso 1 1 d R . .
H33B H 0.1748 0.4216 0.5251 0.045 Uiso 1 1 d R . .
C34 C 0.3907(2) 0.3740(2) 0.48264(13) 0.0440(5) Uani 1 1 d . . .
H34A H 0.4436 0.4000 0.4401 0.053 Uiso 1 1 d R . .
H34B H 0.4106 0.3993 0.5235 0.053 Uiso 1 1 d R . .
C35 C 0.4425(3) 0.2207(2) 0.48453(13) 0.0459(5) Uani 1 1 d . . .
H35A H 0.5474 0.1770 0.4815 0.055 Uiso 1 1 d R . .
H35B H 0.3951 0.1930 0.5285 0.055 Uiso 1 1 d R . .
C36 C 0.4046(2) 0.1763(2) 0.42292(12) 0.0382(5) Uani 1 1 d . . .
H36A H 0.4326 0.0799 0.4284 0.046 Uiso 1 1 d R . .
H36B H 0.4609 0.1955 0.3795 0.046 Uiso 1 1 d R . .
C37 C 0.3703(5) 0.4362(3) 0.1939(3) 0.135(2) Uani 1 1 d . . .
H37A H 0.3635 0.5272 0.1905 0.162 Uiso 1 1 d R . .
H37B H 0.4721 0.3723 0.1846 0.162 Uiso 1 1 d R . .
H37C H 0.3245 0.4185 0.2410 0.162 Uiso 1 1 d R . .
C38 C 0.2984(5) 0.4127(4) 0.1421(3) 0.128(2) Uani 1 1 d . . .
H38A H 0.3436 0.4290 0.0947 0.154 Uiso 1 1 d R . .
H38B H 0.1960 0.4752 0.1510 0.154 Uiso 1 1 d R . .
C39 C 0.2423(5) 0.2486(5) 0.10276(19) 0.129(2) Uani 1 1 d . . .
H39A H 0.1392 0.3090 0.1102 0.154 Uiso 1 1 d R . .
H39B H 0.2882 0.2610 0.0548 0.154 Uiso 1 1 d R . .
C40 C 0.2626(5) 0.1079(5) 0.1125(2) 0.1267(19) Uani 1 1 d . . .
H40A H 0.2159 0.0924 0.0790 0.152 Uiso 1 1 d R . .
H40B H 0.2162 0.0937 0.1600 0.152 Uiso 1 1 d R . .
H40C H 0.3651 0.0458 0.1046 0.152 Uiso 1 1 d R . .
Li1 Li 0.3996(4) 0.1469(3) 0.22679(17) 0.0332(7) Uani 1 1 d . . .

loop_
_atom_site_aniso_label
_atom_site_aniso_U_11
_atom_site_aniso_U_22
_atom_site_aniso_U_33
_atom_site_aniso_U_23
_atom_site_aniso_U_13
_atom_site_aniso_U_12
P1 0.0273(3) 0.0264(3) 0.0255(3) -0.00002(19) -0.00069(19) -0.0108(2)
P2 0.0244(3) 0.0211(2) 0.0281(3) 0.00011(18) -0.00295(19) -0.00635(19)
O1 0.0575(11) 0.0668(12) 0.0426(9) 0.0213(8) -0.0089(8) -0.0034(9)
N1 0.0242(8) 0.0235(8) 0.0321(8) -0.0020(6) -0.0004(6) -0.0086(6)
C1 0.0328(11) 0.0325(10) 0.0287(10) 0.0016(8) 0.0014(8) -0.0132(9)
C2 0.0422(13) 0.0488(13) 0.0309(11) 0.0026(9) -0.0033(9) -0.0167(11)
C3 0.0530(15) 0.0659(16) 0.0348(12) 0.0151(11) -0.0055(11) -0.0193(13)
C4 0.0629(17) 0.0514(15) 0.0553(15) 0.0215(12) 0.0010(13) -0.0201(13)
C5 0.0585(15) 0.0456(14) 0.0541(14) 0.0109(11) 0.0008(12) -0.0294(12)
C6 0.0501(14) 0.0424(12) 0.0407(12) 0.0013(10) 0.0000(10) -0.0265(11)
C7 0.0332(10) 0.0276(10) 0.0317(10) -0.0003(8) -0.0051(8) -0.0140(8)
C8 0.0335(12) 0.0596(15) 0.0594(15) -0.0220(12) -0.0096(11) -0.0050(11)
C9 0.0410(14) 0.0544(16) 0.095(2) -0.0199(15) -0.0311(15) 0.0008(12)
C10 0.091(2) 0.0422(14) 0.125(3) 0.0275(16) -0.082(2) -0.0315(15)
C11 0.082(2) 0.082(2) 0.0535(15) 0.0358(14) -0.0387(14) -0.0582(18)
C12 0.0474(13) 0.0556(14) 0.0411(12) 0.0164(10) -0.0148(10) -0.0289(12)
C13 0.0274(10) 0.0267(9) 0.0261(9) 0.0002(7) -0.0048(8) -0.0085(8)
C14 0.0343(11) 0.0359(11) 0.0306(10) -0.0047(8) 0.0016(8) -0.0124(9)
C15 0.0483(13) 0.0364(11) 0.0324(11) -0.0110(9) -0.0014(9) -0.0111(10)
C16 0.0500(13) 0.0343(11) 0.0413(12) -0.0088(9) -0.0091(10) -0.0182(10)
C17 0.0353(11) 0.0349(11) 0.0410(11) -0.0031(9) -0.0068(9) -0.0163(9)
C18 0.0251(9) 0.0246(9) 0.0297(9) -0.0002(7) -0.0073(8) -0.0067(8)
C19 0.0209(9) 0.0239(9) 0.0319(9) 0.0014(7) -0.0080(7) -0.0093(7)
C20 0.0257(10) 0.0232(9) 0.0413(11) -0.0006(8) -0.0078(8) -0.0065(8)
C21 0.0326(11) 0.0255(10) 0.0448(11) 0.0099(8) -0.0137(9) -0.0130(8)
C22 0.0321(11) 0.0370(11) 0.0369(11) 0.0087(9) -0.0050(9) -0.0171(9)
C23 0.0269(10) 0.0312(10) 0.0340(10) 0.0006(8) -0.0027(8) -0.0096(8)
C24 0.0226(9) 0.0241(9) 0.0315(9) 0.0021(7) -0.0057(7) -0.0080(7)
C25 0.0278(10) 0.0227(9) 0.0312(9) -0.0037(7) -0.0054(8) -0.0053(8)
C26 0.0300(11) 0.0263(10) 0.0549(13) -0.0032(9) -0.0105(9) -0.0087(8)
C27 0.0309(12) 0.0370(12) 0.0735(16) -0.0074(11) -0.0145(11) -0.0107(10)
C28 0.0355(12) 0.0373(12) 0.0668(15) -0.0102(11) -0.0246(11) -0.0019(10)
C29 0.0424(13) 0.0266(10) 0.0598(14) -0.0020(9) -0.0235(11) -0.0044(9)
C30 0.0395(12) 0.0264(10) 0.0490(12) 0.0031(9) -0.0171(10) -0.0115(9)
C31 0.0261(10) 0.0264(9) 0.0301(9) 0.0009(7) -0.0048(8) -0.0104(8)
C32 0.0274(10) 0.0279(10) 0.0368(10) -0.0040(8) -0.0065(8) -0.0063(8)
C33 0.0351(11) 0.0360(11) 0.0405(11) -0.0080(9) -0.0033(9) -0.0142(9)
C34 0.0394(12) 0.0434(13) 0.0542(13) -0.0047(10) -0.0150(10) -0.0182(10)
C35 0.0366(12) 0.0429(13) 0.0615(14) 0.0035(10) -0.0230(11) -0.0147(10)
C36 0.0304(11) 0.0264(10) 0.0540(13) 0.0012(9) -0.0128(9) -0.0070(8)
C37 0.116(4) 0.0352(17) 0.197(5) -0.009(3) 0.073(4) -0.029(2)
C38 0.099(3) 0.063(2) 0.120(3) 0.058(2) 0.035(3) 0.016(2)
C39 0.090(3) 0.161(4) 0.056(2) -0.008(2) -0.039(2) 0.031(3)
C40 0.110(3) 0.131(4) 0.111(3) -0.049(3) -0.076(3) 0.013(3)
Li1 0.0354(18) 0.0278(16) 0.0303(16) 0.0037(13) -0.0047(14) -0.0101(14)

loop_
_geom_bond_atom_site_label_1
_geom_bond_atom_site_label_2
_geom_bond_distance
_geom_bond_site_symmetry_2
_geom_bond_publ_flag
P1 C13 1.8333(19) . ?
P1 C7 1.858(2) . ?
P1 C1 1.8624(19) . ?
P1 Li1 2.578(3) . ?
P2 C24 1.8223(18) . ?
P2 C31 1.8620(18) . ?
P2 C25 1.8717(19) . ?
P2 Li1 2.502(3) . ?
O1 C38 1.423(5) . ?
O1 C39 1.428(5) . ?
O1 Li1 1.979(3) . ?
N1 C19 1.378(2) . ?
N1 C18 1.384(2) . ?
N1 Li1 1.979(3) . ?
C1 C2 1.527(3) . ?
C1 C6 1.537(3) . ?
C1 H1 0.9600 . ?
C2 C3 1.530(3) . ?
C2 H2A 0.9601 . ?
C2 H2B 0.9600 . ?
C3 C4 1.514(4) . ?
C3 H3A 0.9599 . ?
C3 H3B 0.9600 . ?
C4 C5 1.512(4) . ?
C4 H4A 0.9599 . ?
C4 H4B 0.9601 . ?
C5 C6 1.527(3) . ?
C5 H5A 0.9600 . ?
C5 H5B 0.9600 . ?
C6 H6A 0.9601 . ?
C6 H6B 0.9600 . ?
C7 C8 1.520(3) . ?
C7 C12 1.525(3) . ?
C7 H7 0.9600 . ?
C8 C9 1.527(3) . ?
C8 H8A 0.9600 . ?
C8 H8B 0.9599 . ?
C9 C10 1.508(4) . ?
C9 H9A 0.9600 . ?
C9 H9B 0.9600 . ?
C10 C11 1.521(4) . ?
C10 H10A 0.9600 . ?
C10 H10B 0.9602 . ?
C11 C12 1.530(3) . ?
C11 H11A 0.9600 . ?
C11 H11B 0.9600 . ?
C12 H12A 0.9601 . ?
C12 H12B 0.9601 . ?
C13 C14 1.400(3) . ?
C13 C18 1.424(3) . ?
C14 C15 1.387(3) . ?
C14 H14 0.9600 . ?
C15 C16 1.382(3) . ?
C15 H15 0.9600 . ?
C16 C17 1.374(3) . ?
C16 H16 0.9601 . ?
C17 C18 1.418(3) . ?
C17 H17 0.9601 . ?
C19 C20 1.420(3) . ?
C19 C24 1.431(3) . ?
C20 C21 1.377(3) . ?
C20 H20 0.9600 . ?
C21 C22 1.385(3) . ?
C21 H21 0.9600 . ?
C22 C23 1.382(3) . ?
C22 H22 0.9600 . ?
C23 C24 1.398(3) . ?
C23 H23 0.9600 . ?
C25 C26 1.525(3) . ?
C25 C30 1.536(3) . ?
C25 H25 0.9600 . ?
C26 C27 1.529(3) . ?
C26 H26A 0.9601 . ?
C26 H26B 0.9599 . ?
C27 C28 1.514(3) . ?
C27 H27A 0.9600 . ?
C27 H27B 0.9601 . ?
C28 C29 1.523(3) . ?
C28 H28A 0.9601 . ?
C28 H28B 0.9600 . ?
C29 C30 1.527(3) . ?
C29 H29A 0.9599 . ?
C29 H29B 0.9600 . ?
C30 H30A 0.9600 . ?
C30 H30B 0.9600 . ?
C31 C36 1.532(3) . ?
C31 C32 1.530(3) . ?
C31 H31 0.9599 . ?
C32 C33 1.525(3) . ?
C32 H32A 0.9601 . ?
C32 H32B 0.9599 . ?
C33 C34 1.520(3) . ?
C33 H33A 0.9600 . ?
C33 H33B 0.9600 . ?
C34 C35 1.517(3) . ?
C34 H34A 0.9601 . ?
C34 H34B 0.9600 . ?
C35 C36 1.526(3) . ?
C35 H35A 0.9600 . ?
C35 H35B 0.9600 . ?
C36 H36A 0.9600 . ?
C36 H36B 0.9600 . ?
C37 C38 1.479(7) . ?
C37 H37A 0.9599 . ?
C37 H37B 0.9600 . ?
C37 H37C 0.9600 . ?
C38 H38A 0.9601 . ?
C38 H38B 0.9600 . ?
C39 C40 1.449(7) . ?
C39 H39A 0.9599 . ?
C39 H39B 0.9600 . ?
C40 H40A 0.9600 . ?
C40 H40B 0.9601 . ?
C40 H40C 0.9600 . ?
